data_2011758
loop_
_publ_author_name
'Ejsmont, Krzysztof'
'Makowski, Maciej'
'Zaleski, Jacek'

_publ_section_title
<i>N</i>-(<i>tert</i>-Butoxycarbonylglycyl-\a,\b-dehydrophenylalanylglycylphenylalanyl)-4-nitroaniline
_journal_issue 2
_journal_name_full 'Acta Crystallographica Section C'
_journal_page_first 205
_journal_page_last 207
_journal_paper_doi 10.1107/S0108270100017753
_journal_volume 57
_journal_year 2001
_chemical_formula_moiety 'C33 H36 N6 O8'
_chemical_formula_sum 'C33 H36 N6 O8'
_chemical_formula_weight 644.68
_chemical_name_systematic
;
 ?
;
_space_group_IT_number 1
_symmetry_cell_setting triclinic
_symmetry_space_group_name_Hall 'P 1'
_symmetry_space_group_name_H-M 'P 1'
_cell_angle_alpha 70.00(3)
_cell_angle_beta 86.37(3)
_cell_angle_gamma 76.19(3)
_cell_formula_units_Z 2
_cell_length_a 10.328(2)
_cell_length_b 11.605(2)
_cell_length_c 14.796(3)
_cell_measurement_reflns_used 29
_cell_measurement_temperature 105(2)
_cell_measurement_theta_max 12
_cell_measurement_theta_min 5
_cell_volume 1617.9(7)
_computing_cell_refinement 'KUMA Diffraction Software'
_computing_data_collection 'KUMA Diffraction Software (KUMA, 1998)'
_computing_data_reduction 'KUMA Diffraction Software'
_computing_molecular_graphics 'SHELXTL (Sheldrick, 1990)'
_computing_publication_material SHELXL97
_computing_structure_refinement 'SHELXL97 (Sheldrick, 199b)'
_computing_structure_solution 'SHELXS97 (Sheldrick, 1997)'
_diffrn_ambient_temperature 105(2)
_diffrn_measured_fraction_theta_full .906
_diffrn_measured_fraction_theta_max .906
_diffrn_measurement_device_type 'KUMA KM--4'
_diffrn_measurement_method '\w scans'
_diffrn_radiation_monochromator graphite
_diffrn_radiation_source 'fine-focus sealed tube'
_diffrn_radiation_type MoK\a
_diffrn_radiation_wavelength .71073
_diffrn_reflns_av_R_equivalents .0293
_diffrn_reflns_av_sigmaI/netI .0314
_diffrn_reflns_limit_h_max 12
_diffrn_reflns_limit_h_min -12
_diffrn_reflns_limit_k_max 12
_diffrn_reflns_limit_k_min -13
_diffrn_reflns_limit_l_max 16
_diffrn_reflns_limit_l_min -16
_diffrn_reflns_number 11299
_diffrn_reflns_theta_full 26.06
_diffrn_reflns_theta_max 26.06
_diffrn_reflns_theta_min 1.46
_diffrn_standards_decay_% .34
_diffrn_standards_interval_count 50
_diffrn_standards_number 2
_exptl_absorpt_coefficient_mu .096
_exptl_absorpt_correction_type none
_exptl_crystal_colour yellow
_exptl_crystal_density_diffrn 1.323
_exptl_crystal_density_method 'not measured'
_exptl_crystal_description plate
_exptl_crystal_F_000 680
_exptl_crystal_size_max .5
_exptl_crystal_size_mid .4
_exptl_crystal_size_min .3
_refine_diff_density_max .267
_refine_diff_density_min -.365
_refine_ls_abs_structure_details 'Flack (1983)'
_refine_ls_extinction_method none
_refine_ls_goodness_of_fit_ref 1.018
_refine_ls_hydrogen_treatment constr
_refine_ls_matrix_type full
_refine_ls_number_parameters 847
_refine_ls_number_reflns 5804
_refine_ls_number_restraints 3
_refine_ls_restrained_S_all 1.018
_refine_ls_R_factor_all .0375
_refine_ls_R_factor_gt .0319
_refine_ls_shift/su_max .011
_refine_ls_shift/su_mean .002
_refine_ls_structure_factor_coef Fsqd
_refine_ls_weighting_details 'w = 1/[\s^2^(Fo^2^)+(0.0814P)^2^+0.1142P] where P=(Fo^2^+2Fc^2^)/3'
_refine_ls_weighting_scheme calc
_refine_ls_wR_factor_ref .1053
_reflns_number_gt 5429
_reflns_number_total 5804
_reflns_threshold_expression I>2\s(I)
_cod_data_source_file gd1118.cif
_cod_data_source_block I
_cod_depositor_comments
;
The following automatic conversions were performed:

'_refine_ls_weighting_scheme' value 'calc w =
1/[\s^2^(Fo^2^)+(0.0814P)^2^+0.1142P] where P=(Fo^2^+2Fc^2^)/3' was
changed to 'calc'. New tag '_refine_ls_weighting_details' was
created. The value of the new tag was set to 'w =
1/[\s^2^(Fo^2^)+(0.0814P)^2^+0.1142P] where P=(Fo^2^+2Fc^2^)/3'.

Automatic conversion script
Id: cif_fix_values 3143 2015-03-26 13:38:13Z robertas 
;
_cod_original_cell_volume 1617.9(5)
_cod_database_code 2011758
_cod_database_fobs_code 2011758

loop_
_symmetry_equiv_pos_as_xyz
'x, y, z'

loop_
_atom_site_label
_atom_site_fract_x
_atom_site_fract_y
_atom_site_fract_z
_atom_site_U_iso_or_equiv
_atom_site_adp_type
_atom_site_calc_flag
_atom_site_refinement_flags
_atom_site_occupancy
_atom_site_disorder_assembly
_atom_site_disorder_group
_atom_site_type_symbol
O1 .6678(2) .48239(18) .85623(15) .0261(4) Uani d . 1 . . O
O2 .64381(19) .28032(18) .89527(14) .0231(4) Uani d . 1 . . O
O3 .75597(17) .21362(16) 1.10279(14) .0204(4) Uani d . 1 . . O
O4 .96448(17) -.11258(17) 1.11484(13) .0195(4) Uani d . 1 . . O
O5 .92384(18) -.19111(18) .93694(14) .0234(4) Uani d . 1 . . O
O6 1.2760(2) -.49850(19) 1.06290(16) .0308(5) Uani d . 1 . . O
O7 1.0028(4) -.5612(3) 1.5550(2) .0590(8) Uani d . 1 . . O
O8 1.0491(4) -.7348(3) 1.5246(2) .0625(9) Uani d . 1 . . O
N1 .5562(2) .4010(2) .98608(17) .0208(5) Uani d . 1 . . N
H1A .5321 .4790 .9897 .025 Uiso d R 1 . . H
N2 .6310(2) .0724(2) 1.12064(16) .0185(5) Uani d . 1 . . N
H2D .5493 .0597 1.1164 .022 Uiso d R 1 . . H
N3 .8351(2) .0262(2) .99107(16) .0190(5) Uani d . 1 . . N
H3D .7554 .0776 .9683 .023 Uiso d R 1 . . H
N4 1.1315(2) -.1684(2) .94200(16) .0189(5) Uani d . 1 . . N
H4D 1.1857 -.1189 .9439 .023 Uiso d R 1 . . H
N5 1.1403(2) -.3513(2) 1.11740(17) .0215(5) Uani d . 1 . . N
H5A 1.1031 -.2682 1.0999 .026 Uiso d R 1 . . H
N6 1.0384(3) -.6216(3) 1.5004(2) .0427(7) Uani d . 1 . . N
C1 .7438(3) .4809(3) .7686(2) .0287(6) Uani d . 1 . . C
C2 .6528(4) .4781(3) .6940(2) .0401(8) Uani d . 1 . . C
H2A .5768 .5480 .6824 .048 Uiso d R 1 . . H
H2B .7002 .4836 .6353 .048 Uiso d R 1 . . H
H2C .6237 .4007 .7169 .048 Uiso d R 1 . . H
C3 .7834(4) .6071(3) .7361(3) .0420(8) Uani d . 1 . . C
H3A .7047 .6745 .7215 .050 Uiso d R 1 . . H
H3B .8339 .6115 .7866 .050 Uiso d R 1 . . H
H3C .8368 .6146 .6798 .050 Uiso d R 1 . . H
C4 .8680(3) .3741(3) .7920(3) .0379(8) Uani d . 1 . . C
H4A .8420 .2951 .8124 .045 Uiso d R 1 . . H
H4B .9215 .3812 .7358 .045 Uiso d R 1 . . H
H4C .9186 .3781 .8426 .045 Uiso d R 1 . . H
C5 .6243(3) .3792(2) .9112(2) .0208(6) Uani d . 1 . . C
C6 .5219(3) .2948(2) 1.0608(2) .0209(5) Uani d . 1 . . C
H6A .4590 .2635 1.0360 .025 Uiso d R 1 . . H
H6B .4814 .3210 1.1129 .025 Uiso d R 1 . . H
C7 .6473(2) .1909(2) 1.09708(19) .0178(5) Uani d . 1 . . C
C8 .7414(2) -.0328(2) 1.15171(19) .0176(5) Uani d . 1 . . C
C9 .7452(3) -.1302(3) 1.2335(2) .0195(5) Uani d . 1 . . C
H9A .8209 -.1998 1.2420 .023 Uiso d R 1 . . H
C10 .6493(3) -.1451(2) 1.31214(19) .0201(5) Uani d . 1 . . C
C11 .5685(3) -.0447(3) 1.3351(2) .0238(6) Uani d . 1 . . C
H11A .5699 .0403 1.2960 .029 Uiso d R 1 . . H
C12 .4859(3) -.0665(3) 1.4138(2) .0286(6) Uani d . 1 . . C
H12A .4328 .0035 1.4299 .034 Uiso d R 1 . . H
C13 .4789(3) -.1888(3) 1.4696(2) .0307(6) Uani d . 1 . . C
H13A .4206 -.2033 1.5235 .037 Uiso d R 1 . . H
C14 .5573(3) -.2886(3) 1.4463(2) .0307(7) Uani d . 1 . . C
H14A .5521 -.3732 1.4834 .037 Uiso d R 1 . . H
C15 .6438(3) -.2678(3) 1.3696(2) .0259(6) Uani d . 1 . . C
H15A .7004 -.3383 1.3559 .031 Uiso d R 1 . . H
C16 .8542(3) -.0404(2) 1.08456(19) .0169(5) Uani d . 1 . . C
C17 .9459(3) .0139(2) .9264(2) .0203(5) Uani d . 1 . . C
H17A 1.0155 .0464 .9419 .024 Uiso d R 1 . . H
H17B .9167 .0620 .8612 .024 Uiso d R 1 . . H
C18 .9993(2) -.1239(2) .93622(18) .0180(5) Uani d . 1 . . C
C19 1.1872(3) -.2971(2) .94487(19) .0195(5) Uani d . 1 . . C
H19A 1.1230 -.3195 .9138 .023 Uiso d R 1 . . H
C20 1.3144(3) -.3058(3) .8864(2) .0230(6) Uani d . 1 . . C
H20A 1.3385 -.3875 .8795 .028 Uiso d R 1 . . H
H20B 1.3853 -.2984 .9214 .028 Uiso d R 1 . . H
C21 1.3013(3) -.2058(3) .7872(2) .0239(6) Uani d . 1 . . C
C22 1.1854(3) -.1610(3) .7320(2) .0360(7) Uani d . 1 . . C
H22A 1.1102 -.1975 .7544 .043 Uiso d R 1 . . H
C23 1.1765(3) -.0634(4) .6445(2) .0430(9) Uani d . 1 . . C
H23A 1.0952 -.0335 .6069 .052 Uiso d R 1 . . H
C24 1.2828(4) -.0094(3) .6110(2) .0396(8) Uani d . 1 . . C
H24A 1.2749 .0601 .5516 .047 Uiso d R 1 . . H
C25 1.4008(4) -.0552(3) .6638(2) .0380(8) Uani d . 1 . . C
H25A 1.4768 -.0204 .6402 .046 Uiso d R 1 . . H
C26 1.4091(3) -.1525(3) .7507(2) .0301(6) Uani d . 1 . . C
H26A 1.4915 -.1841 .7871 .036 Uiso d R 1 . . H
C27 1.2074(3) -.3924(3) 1.0477(2) .0217(6) Uani d . 1 . . C
C28 1.1219(3) -.4242(3) 1.2139(2) .0217(6) Uani d . 1 . . C
C29 1.0882(3) -.3615(3) 1.2801(2) .0253(6) Uani d . 1 . . C
H29A 1.0833 -.2727 1.2603 .030 Uiso d R 1 . . H
C30 1.0620(3) -.4258(3) 1.3743(2) .0289(6) Uani d . 1 . . C
H30A 1.0391 -.3826 1.4201 .035 Uiso d R 1 . . H
C31 1.0694(3) -.5534(3) 1.4009(2) .0320(7) Uani d . 1 . . C
C32 1.1042(4) -.6176(3) 1.3375(2) .0362(7) Uani d . 1 . . C
H32A 1.1104 -.7067 1.3583 .043 Uiso d R 1 . . H
C33 1.1301(3) -.5527(3) 1.2421(2) .0312(7) Uani d . 1 . . C
H33A 1.1536 -.5965 1.1967 .037 Uiso d R 1 . . H
O1' .6586(2) .37360(18) .26175(15) .0264(4) Uani d . 1 . . O
O2' .6904(2) .57357(19) .22206(14) .0269(4) Uani d . 1 . . O
O3' .55904(18) .62678(17) .02787(14) .0216(4) Uani d . 1 . . O
O4' .33376(17) .93925(16) -.00879(13) .0188(4) Uani d . 1 . . O
O5' .35743(17) 1.05629(17) .15589(14) .0202(4) Uani d . 1 . . O
O6' .0685(2) 1.34365(19) .04303(16) .0319(5) Uani d . 1 . . O
O7' .3312(3) 1.4137(3) -.4518(2) .0592(8) Uani d . 1 . . O
O8' .3110(3) 1.5789(3) -.4111(2) .0522(7) Uani d . 1 . . O
N1' .7724(2) .4505(2) .13141(17) .0208(5) Uani d . 1 . . N
H1'A .8000 .3716 .1298 .025 Uiso d R 1 . . H
N2' .6757(2) .7780(2) -.01392(16) .0192(5) Uani d . 1 . . N
H2'D .7568 .7951 -.0179 .023 Uiso d R 1 . . H
N3' .4731(2) .8286(2) .11702(16) .0194(5) Uani d . 1 . . N
H3'D .5562 .7876 .1400 .023 Uiso d R 1 . . H
N4' .1611(2) 1.0054(2) .15114(16) .0178(4) Uani d . 1 . . N
H4'D .1216 .9444 .1504 .021 Uiso d R 1 . . H
N5' .1740(2) 1.1927(2) -.02007(16) .0201(5) Uani d . 1 . . N
H5'A .1987 1.1086 -.0060 .024 Uiso d R 1 . . H
N6' .3068(3) 1.4684(3) -.3931(2) .0390(7) Uani d . 1 . . N
C1' .5749(3) .3806(3) .3453(2) .0278(6) Uani d . 1 . . C
C2' .6605(4) .3823(3) .4236(2) .0384(8) Uani d . 1 . . C
H2'A .7337 .3095 .4393 .046 Uiso d R 1 . . H
H2'B .6942 .4572 .4019 .046 Uiso d R 1 . . H
H2'C .6078 .3808 .4797 .046 Uiso d R 1 . . H
C3' .4562(3) .4928(3) .3153(2) .0333(7) Uani d . 1 . . C
H3'A .4866 .5695 .2963 .040 Uiso d R 1 . . H
H3'B .4095 .4900 .2623 .040 Uiso d R 1 . . H
H3'C .3973 .4896 .3686 .040 Uiso d R 1 . . H
C4' .5268(4) .2591(3) .3752(3) .0406(8) Uani d . 1 . . C
H4'A .6021 .1884 .3940 .049 Uiso d R 1 . . H
H4'B .4679 .2558 .4284 .049 Uiso d R 1 . . H
H4'C .4802 .2562 .3222 .049 Uiso d R 1 . . H
C5' .7055(3) .4741(2) .20734(19) .0210(6) Uani d . 1 . . C
C6' .7977(3) .5582(3) .0533(2) .0227(6) Uani d . 1 . . C
H6'A .8357 .5322 .0005 .027 Uiso d R 1 . . H
H6'B .8599 .5941 .0742 .027 Uiso d R 1 . . H
C7' .6661(3) .6563(2) .02113(19) .0180(5) Uani d . 1 . . C
C8' .5625(3) .8791(2) -.0441(2) .0187(5) Uani d . 1 . . C
C9' .5566(3) .9801(3) -.12358(19) .0206(5) Uani d . 1 . . C
H9'A .4788 1.0471 -.1297 .025 Uiso d R 1 . . H
C10' .6501(3) 1.0047(3) -.2026(2) .0213(6) Uani d . 1 . . C
C11' .7322(3) .9106(3) -.2318(2) .0240(6) Uani d . 1 . . C
H11B .7341 .8238 -.1961 .029 Uiso d R 1 . . H
C12' .8119(3) .9404(3) -.3118(2) .0288(6) Uani d . 1 . . C
H12B .8660 .8746 -.3324 .035 Uiso d R 1 . . H
C13' .8133(3) 1.0649(3) -.3623(2) .0333(7) Uani d . 1 . . C
H13B .8689 1.0854 -.4173 .040 Uiso d R 1 . . H
C14' .7349(3) 1.1593(3) -.3330(2) .0322(7) Uani d . 1 . . C
H14B .7378 1.2455 -.3667 .039 Uiso d R 1 . . H
C15' .6515(3) 1.1300(3) -.2550(2) .0265(6) Uani d . 1 . . C
H15B .5944 1.1967 -.2369 .032 Uiso d R 1 . . H
C16' .4487(3) .8813(2) .02270(19) .0183(5) Uani d . 1 . . C
C17' .3628(3) .8389(2) .1823(2) .0199(5) Uani d . 1 . . C
H17C .3954 .8018 .2477 .024 Uiso d R 1 . . H
H17D .3001 .7941 .1737 .024 Uiso d R 1 . . H
C18' .2944(2) .9770(2) .16192(18) .0170(5) Uani d . 1 . . C
C19' .0775(2) 1.1295(2) .14051(19) .0185(5) Uani d . 1 . . C
H19B -.0120 1.1248 .1313 .022 Uiso d R 1 . . H
C20' .0765(3) 1.1634(3) .2319(2) .0221(5) Uani d . 1 . . C
H20C .0141 1.2425 .2235 .026 Uiso d R 1 . . H
H20D .1634 1.1728 .2430 .026 Uiso d R 1 . . H
C21' .0384(3) 1.0621(3) .3184(2) .0227(6) Uani d . 1 . . C
C22' .1355(3) .9589(3) .3704(2) .0293(6) Uani d . 1 . . C
H22B .2277 .9555 .3549 .035 Uiso d R 1 . . H
C23' .1005(4) .8602(3) .4448(2) .0373(7) Uani d . 1 . . C
H23B .1685 .7888 .4796 .045 Uiso d R 1 . . H
C24' -.0307(4) .8646(3) .4688(2) .0363(7) Uani d . 1 . . C
H24B -.0548 .7962 .5198 .044 Uiso d R 1 . . H
C25' -.1285(3) .9680(3) .4191(2) .0351(7) Uani d . 1 . . C
H25B -.2203 .9723 .4365 .042 Uiso d R 1 . . H
C26' -.0938(3) 1.0662(3) .3436(2) .0284(6) Uani d . 1 . . C
H26B -.1623 1.1373 .3091 .034 Uiso d R 1 . . H
C27' .1087(3) 1.2343(3) .0505(2) .0211(6) Uani d . 1 . . C
C28' .2067(3) 1.2663(3) -.1123(2) .0216(6) Uani d . 1 . . C
C29' .2286(3) 1.2102(3) -.1830(2) .0244(6) Uani d . 1 . . C
H29B .2205 1.1249 -.1675 .029 Uiso d R 1 . . H
C30' .2615(3) 1.2759(3) -.2752(2) .0277(6) Uani d . 1 . . C
H30B .2770 1.2370 -.3239 .033 Uiso d R 1 . . H
C31' .2718(3) 1.3985(3) -.2954(2) .0298(7) Uani d . 1 . . C
C32' .2516(3) 1.4561(3) -.2264(2) .0327(7) Uani d . 1 . . C
H32B .2601 1.5414 -.2425 .039 Uiso d R 1 . . H
C33' .2187(3) 1.3898(3) -.1334(2) .0282(6) Uani d . 1 . . C
H33B .2046 1.4288 -.0848 .034 Uiso d R 1 . . H

loop_
_atom_site_aniso_label
_atom_site_aniso_U_11
_atom_site_aniso_U_22
_atom_site_aniso_U_33
_atom_site_aniso_U_12
_atom_site_aniso_U_13
_atom_site_aniso_U_23
O1 .0330(11) .0168(10) .0274(11) -.0071(8) .0067(8) -.0061(8)
O2 .0283(10) .0152(10) .0248(10) -.0029(7) .0017(8) -.0069(7)
O3 .0166(9) .0148(9) .0285(10) -.0020(7) .0011(7) -.0070(7)
O4 .0159(9) .0157(9) .0240(9) -.0004(7) -.0008(7) -.0052(7)
O5 .0165(9) .0217(10) .0339(11) -.0051(7) .0017(8) -.0116(8)
O6 .0296(11) .0168(10) .0379(12) .0008(8) .0084(9) -.0045(9)
O7 .092(2) .0437(16) .0324(14) -.0080(15) .0200(14) -.0101(12)
O8 .112(3) .0268(14) .0399(15) -.0199(15) .0161(15) -.0003(11)
N1 .0213(11) .0130(11) .0247(12) -.0011(8) .0010(9) -.0042(9)
N2 .0153(10) .0127(11) .0258(12) -.0019(8) .0001(8) -.0053(9)
N3 .0165(10) .0144(11) .0233(12) .0004(8) .0010(9) -.0055(9)
N4 .0165(10) .0148(11) .0252(12) -.0030(8) .0020(8) -.0071(9)
N5 .0226(11) .0147(11) .0239(12) -.0008(8) -.0012(9) -.0046(9)
N6 .061(2) .0298(16) .0298(15) -.0082(13) .0065(13) -.0028(12)
C1 .0390(16) .0170(14) .0266(15) -.0045(12) .0081(12) -.0056(11)
C2 .057(2) .0287(17) .0273(17) -.0061(15) -.0017(15) -.0025(13)
C3 .057(2) .0283(18) .0386(19) -.0165(15) .0202(16) -.0078(14)
C4 .0342(17) .0337(18) .0365(18) -.0016(13) .0130(14) -.0067(14)
C5 .0193(12) .0150(13) .0244(14) -.0006(9) -.0034(10) -.0035(10)
C6 .0172(12) .0149(13) .0268(14) -.0004(9) .0025(10) -.0049(10)
C7 .0157(12) .0163(13) .0199(12) -.0010(9) .0036(9) -.0067(10)
C8 .0159(12) .0129(13) .0236(13) -.0027(9) .0006(10) -.0062(10)
C9 .0180(12) .0161(13) .0242(13) -.0014(9) -.0006(10) -.0081(10)
C10 .0192(12) .0191(14) .0205(13) -.0045(10) -.0011(10) -.0043(10)
C11 .0248(14) .0165(13) .0284(15) -.0043(10) .0026(11) -.0061(11)
C12 .0293(15) .0255(16) .0305(16) -.0043(12) .0065(12) -.0112(12)
C13 .0322(15) .0335(16) .0245(15) -.0112(12) .0064(12) -.0060(12)
C14 .0417(17) .0222(15) .0234(15) -.0094(12) .0021(12) -.0007(11)
C15 .0302(14) .0195(14) .0254(14) -.0024(11) -.0016(11) -.0065(11)
C16 .0184(12) .0101(12) .0238(13) -.0048(9) .0001(10) -.0066(10)
C17 .0190(12) .0158(13) .0223(14) -.0017(10) .0018(10) -.0037(10)
C18 .0177(12) .0178(13) .0175(12) -.0041(10) .0025(9) -.0049(10)
C19 .0180(12) .0164(13) .0244(14) -.0018(9) -.0007(10) -.0083(10)
C20 .0182(12) .0250(14) .0264(14) -.0017(10) .0014(10) -.0117(11)
C21 .0233(13) .0216(14) .0259(14) .0000(10) .0024(11) -.0104(11)
C22 .0218(14) .050(2) .0297(16) -.0042(13) .0027(12) -.0088(14)
C23 .0279(16) .055(2) .0291(17) .0064(14) .0003(13) -.0042(15)
C24 .047(2) .0366(18) .0251(16) .0015(14) .0086(14) -.0068(13)
C25 .0450(19) .042(2) .0292(17) -.0185(15) .0087(14) -.0105(14)
C26 .0302(15) .0353(17) .0268(15) -.0101(12) -.0007(12) -.0113(12)
C27 .0174(12) .0167(13) .0292(15) -.0043(10) .0031(10) -.0057(11)
C28 .0191(12) .0186(14) .0250(14) -.0018(10) -.0015(10) -.0056(11)
C29 .0261(14) .0157(14) .0289(15) -.0017(10) -.0017(11) -.0026(11)
C30 .0323(15) .0256(15) .0261(16) -.0008(12) -.0004(12) -.0091(12)
C31 .0401(17) .0238(16) .0268(16) -.0068(12) .0026(12) -.0025(12)
C32 .054(2) .0192(15) .0325(17) -.0106(13) .0037(14) -.0047(12)
C33 .0424(17) .0201(15) .0298(16) -.0078(12) .0016(13) -.0066(12)
O1' .0339(11) .0153(10) .0283(11) -.0056(8) .0064(8) -.0062(8)
O2' .0331(11) .0196(11) .0281(11) -.0044(8) .0006(8) -.0094(8)
O3' .0207(9) .0157(9) .0273(10) -.0032(7) -.0001(7) -.0065(7)
O4' .0154(8) .0159(9) .0239(9) -.0019(7) -.0005(7) -.0063(7)
O5' .0169(9) .0176(9) .0262(10) -.0040(7) .0007(7) -.0074(7)
O6' .0383(12) .0150(10) .0348(12) .0003(8) .0089(9) -.0045(8)
O7' .085(2) .0523(18) .0302(14) -.0145(15) .0223(14) -.0055(12)
O8' .0685(18) .0356(15) .0390(14) -.0180(12) .0072(12) .0075(11)
N1' .0207(11) .0120(11) .0272(12) -.0001(8) .0001(9) -.0059(9)
N2' .0147(10) .0143(11) .0259(12) -.0015(8) .0016(8) -.0048(9)
N3' .0168(10) .0153(11) .0229(12) .0002(8) .0011(9) -.0050(9)
N4' .0161(10) .0133(11) .0224(11) -.0026(8) .0004(8) -.0045(8)
N5' .0240(11) .0133(11) .0197(11) -.0024(8) .0015(9) -.0029(9)
N6' .0387(15) .0374(17) .0283(15) -.0069(12) .0072(11) .0023(12)
C1' .0374(16) .0172(14) .0250(15) -.0050(12) .0082(12) -.0047(11)
C2' .053(2) .0250(17) .0286(16) .0007(14) -.0013(14) -.0047(13)
C3' .0333(16) .0250(16) .0349(17) -.0025(12) .0070(13) -.0055(13)
C4' .054(2) .0224(16) .044(2) -.0143(14) .0201(16) -.0089(14)
C5' .0220(13) .0159(14) .0213(13) -.0010(10) -.0025(10) -.0031(10)
C6' .0193(12) .0167(13) .0282(15) -.0018(10) .0013(10) -.0042(11)
C7' .0213(13) .0137(13) .0189(12) -.0021(10) .0015(10) -.0067(10)
C8' .0177(12) .0136(13) .0253(14) -.0022(10) -.0010(10) -.0079(10)
C9' .0200(12) .0168(13) .0234(14) -.0018(10) .0001(10) -.0063(10)
C10' .0214(13) .0185(14) .0214(13) -.0037(10) -.0033(10) -.0035(11)
C11' .0254(14) .0198(14) .0253(14) -.0036(10) .0007(11) -.0066(11)
C12' .0259(14) .0290(16) .0294(15) -.0026(11) .0031(11) -.0101(12)
C13' .0341(16) .0340(17) .0252(15) -.0066(13) .0057(12) -.0035(12)
C14' .0411(17) .0264(16) .0248(15) -.0111(13) .0029(13) -.0014(12)
C15' .0345(15) .0194(14) .0228(14) -.0040(11) .0004(11) -.0052(11)
C16' .0207(13) .0087(12) .0267(14) -.0042(9) -.0003(10) -.0067(10)
C17' .0187(12) .0150(13) .0232(13) -.0033(9) .0029(10) -.0038(10)
C18' .0173(12) .0150(12) .0163(12) -.0029(9) .0006(9) -.0027(9)
C19' .0154(12) .0136(12) .0237(13) -.0017(9) .0018(10) -.0040(10)
C20' .0182(12) .0198(13) .0265(14) -.0018(10) .0030(10) -.0079(10)
C21' .0256(13) .0220(14) .0209(13) -.0041(10) .0018(10) -.0091(11)
C22' .0267(14) .0318(16) .0256(15) -.0027(12) .0027(11) -.0079(12)
C23' .0478(19) .0266(16) .0269(16) .0018(14) .0009(13) -.0028(12)
C24' .054(2) .0323(17) .0240(16) -.0172(15) .0072(14) -.0075(12)
C25' .0338(16) .0453(19) .0281(16) -.0170(14) .0051(12) -.0100(13)
C26' .0253(14) .0331(16) .0253(14) -.0056(12) .0021(11) -.0091(12)
C27' .0179(13) .0163(14) .0263(14) -.0023(10) .0003(10) -.0048(10)
C28' .0178(12) .0205(14) .0225(14) -.0027(10) -.0016(10) -.0031(11)
C29' .0233(13) .0212(14) .0251(14) -.0006(10) .0013(11) -.0067(11)
C30' .0298(14) .0222(15) .0242(15) -.0004(11) .0010(11) -.0031(12)
C31' .0305(15) .0285(16) .0205(14) -.0029(12) .0022(11) .0011(12)
C32' .0398(17) .0219(15) .0311(16) -.0109(12) .0031(13) -.0001(12)
C33' .0342(15) .0235(15) .0268(15) -.0103(11) .0041(12) -.0065(11)

loop_
_atom_type_symbol
_atom_type_description
_atom_type_scat_dispersion_real
_atom_type_scat_dispersion_imag
_atom_type_scat_source
C C .0033 .0016 'International Tables Vol C Tables 4.2.6.8 and 6.1.1.4'
H H .0000 .0000 'International Tables Vol C Tables 4.2.6.8 and 6.1.1.4'
N N .0061 .0033 'International Tables Vol C Tables 4.2.6.8 and 6.1.1.4'
O O .0106 .0060 'International Tables Vol C Tables 4.2.6.8 and 6.1.1.4'

loop_
_geom_angle_atom_site_label_1
_geom_angle_atom_site_label_2
_geom_angle_atom_site_label_3
_geom_angle
_geom_angle_publ_flag
C5 O1 C1 120.1(2) ?
C5 N1 C6 117.8(2) ?
C5 N1 H1A 121.2 ?
C6 N1 H1A 121.0 ?
C7 N2 C8 120.8(2) ?
C7 N2 H2D 119.6 ?
C8 N2 H2D 119.6 ?
C16 N3 C17 118.6(2) ?
C16 N3 H3D 120.8 ?
C17 N3 H3D 120.6 ?
C18 N4 C19 119.5(2) ?
C18 N4 H4D 120.3 ?
C19 N4 H4D 120.2 ?
C27 N5 C28 127.6(2) ?
C27 N5 H5A 116.1 ?
C28 N5 H5A 116.3 ?
O8 N6 O7 123.2(3) ?
O8 N6 C31 118.6(3) ?
O7 N6 C31 118.2(3) ?
O1 C1 C2 109.3(3) ?
O1 C1 C4 111.0(2) ?
C2 C1 C4 113.9(3) ?
O1 C1 C3 102.5(2) ?
C2 C1 C3 109.8(3) ?
C4 C1 C3 109.8(3) ?
C1 C2 H2A 109.7 ?
C1 C2 H2B 109.4 ?
H2A C2 H2B 109.5 ?
C1 C2 H2C 109.3 ?
H2A C2 H2C 109.5 ?
H2B C2 H2C 109.5 ?
C1 C3 H3A 109.7 ?
C1 C3 H3B 109.4 ?
H3A C3 H3B 109.5 ?
C1 C3 H3C 109.3 ?
H3A C3 H3C 109.5 ?
H3B C3 H3C 109.5 ?
C1 C4 H4A 109.1 ?
C1 C4 H4B 109.5 ?
H4A C4 H4B 109.5 ?
C1 C4 H4C 109.7 ?
H4A C4 H4C 109.5 ?
H4B C4 H4C 109.5 ?
O2 C5 N1 124.2(3) ?
O2 C5 O1 125.2(3) ?
N1 C5 O1 110.6(2) ?
N1 C6 C7 109.6(2) ?
N1 C6 H6A 109.9 ?
C7 C6 H6A 109.7 ?
N1 C6 H6B 109.6 ?
C7 C6 H6B 109.7 ?
H6A C6 H6B 108.2 ?
O3 C7 N2 122.4(2) ?
O3 C7 C6 122.3(2) ?
N2 C7 C6 115.3(2) ?
C9 C8 N2 124.1(2) y
C9 C8 C16 118.1(2) y
N2 C8 C16 117.6(2) y
C8 C9 C10 128.9(2) ?
C8 C9 H9A 115.5 ?
C10 C9 H9A 115.5 ?
C11 C10 C15 118.4(3) ?
C11 C10 C9 123.8(2) ?
C15 C10 C9 117.7(2) ?
C12 C11 C10 120.5(3) ?
C12 C11 H11A 119.8 ?
C10 C11 H11A 119.7 ?
C11 C12 C13 120.8(3) ?
C11 C12 H12A 119.6 ?
C13 C12 H12A 119.6 ?
C14 C13 C12 118.9(3) ?
C14 C13 H13A 120.6 ?
C12 C13 H13A 120.5 ?
C13 C14 C15 120.7(3) ?
C13 C14 H14A 119.7 ?
C15 C14 H14A 119.6 ?
C14 C15 C10 120.6(3) ?
C14 C15 H15A 119.7 ?
C10 C15 H15A 119.6 ?
O4 C16 N3 120.1(2) ?
O4 C16 C8 120.1(2) ?
N3 C16 C8 119.7(2) ?
N3 C17 C18 110.0(2) ?
N3 C17 H17A 109.5 ?
C18 C17 H17A 109.6 ?
N3 C17 H17B 109.8 ?
C18 C17 H17B 109.7 ?
H17A C17 H17B 108.2 ?
O5 C18 N4 121.2(2) ?
O5 C18 C17 121.1(2) ?
N4 C18 C17 117.7(2) ?
N4 C19 C20 111.1(2) ?
N4 C19 C27 113.0(2) ?
C20 C19 C27 112.3(2) ?
N4 C19 H19A 106.7 ?
C20 C19 H19A 106.7 ?
C27 C19 H19A 106.6 ?
C21 C20 C19 113.8(2) ?
C21 C20 H20A 108.8 ?
C19 C20 H20A 108.7 ?
C21 C20 H20B 108.8 ?
C19 C20 H20B 108.8 ?
H20A C20 H20B 107.7 ?
C22 C21 C26 117.7(3) ?
C22 C21 C20 123.2(3) ?
C26 C21 C20 119.0(3) ?
C21 C22 C23 120.7(3) ?
C21 C22 H22A 119.7 ?
C23 C22 H22A 119.7 ?
C24 C23 C22 120.7(3) ?
C24 C23 H23A 119.7 ?
C22 C23 H23A 119.6 ?
C23 C24 C25 119.5(3) ?
C23 C24 H24A 120.3 ?
C25 C24 H24A 120.2 ?
C24 C25 C26 119.5(3) ?
C24 C25 H25A 120.4 ?
C26 C25 H25A 120.2 ?
C25 C26 C21 121.8(3) ?
C25 C26 H26A 119.1 ?
C21 C26 H26A 119.0 ?
O6 C27 N5 123.8(3) ?
O6 C27 C19 120.5(3) ?
N5 C27 C19 115.7(2) ?
C33 C28 C29 120.1(3) ?
C33 C28 N5 122.1(3) ?
C29 C28 N5 117.7(2) ?
C30 C29 C28 120.7(3) ?
C30 C29 H29A 119.6 ?
C28 C29 H29A 119.7 ?
C31 C30 C29 118.5(3) ?
C31 C30 H30A 120.8 ?
C29 C30 H30A 120.7 ?
C32 C31 C30 121.9(3) ?
C32 C31 N6 119.4(3) ?
C30 C31 N6 118.6(3) ?
C31 C32 C33 119.7(3) ?
C31 C32 H32A 120.2 ?
C33 C32 H32A 120.1 ?
C28 C33 C32 119.1(3) ?
C28 C33 H33A 120.4 ?
C32 C33 H33A 120.5 ?
C5' O1' C1' 120.1(2) ?
C5' N1' C6' 116.8(2) ?
C5' N1' H1'A 121.6 ?
C6' N1' H1'A 121.7 ?
C7' N2' C8' 122.2(2) ?
C7' N2' H2'D 118.9 ?
C8' N2' H2'D 118.8 ?
C16' N3' C17' 118.7(2) ?
C16' N3' H3'D 120.7 ?
C17' N3' H3'D 120.6 ?
C18' N4' C19' 123.3(2) ?
C18' N4' H4'D 118.4 ?
C19' N4' H4'D 118.4 ?
C27' N5' C28' 127.6(2) ?
C27' N5' H5'A 116.2 ?
C28' N5' H5'A 116.1 ?
O7' N6' O8' 123.6(3) ?
O7' N6' C31' 118.5(3) ?
O8' N6' C31' 117.8(3) ?
O1' C1' C2' 109.1(3) ?
O1' C1' C4' 102.7(2) ?
C2' C1' C4' 111.0(3) ?
O1' C1' C3' 110.6(2) ?
C2' C1' C3' 113.2(3) ?
C4' C1' C3' 109.6(3) ?
C1' C2' H2'A 109.4 ?
C1' C2' H2'B 109.7 ?
H2'A C2' H2'B 109.5 ?
C1' C2' H2'C 109.4 ?
H2'A C2' H2'C 109.5 ?
H2'B C2' H2'C 109.5 ?
C1' C3' H3'A 109.6 ?
C1' C3' H3'B 109.5 ?
H3'A C3' H3'B 109.5 ?
C1' C3' H3'C 109.3 ?
H3'A C3' H3'C 109.5 ?
H3'B C3' H3'C 109.5 ?
C1' C4' H4'A 109.4 ?
C1' C4' H4'B 109.4 ?
H4'A C4' H4'B 109.5 ?
C1' C4' H4'C 109.6 ?
H4'A C4' H4'C 109.5 ?
H4'B C4' H4'C 109.5 ?
O2' C5' O1' 126.1(3) ?
O2' C5' N1' 123.5(3) ?
O1' C5' N1' 110.5(2) ?
N1' C6' C7' 109.0(2) ?
N1' C6' H6'A 109.8 ?
C7' C6' H6'A 109.9 ?
N1' C6' H6'B 110.0 ?
C7' C6' H6'B 109.9 ?
H6'A C6' H6'B 108.3 ?
O3' C7' N2' 122.1(2) ?
O3' C7' C6' 122.1(2) ?
N2' C7' C6' 115.8(2) ?
C9' C8' N2' 124.3(2) y
C9' C8' C16' 117.5(2) y
N2' C8' C16' 117.8(2) y
C8' C9' C10' 130.2(2) ?
C8' C9' H9'A 114.9 ?
C10' C9' H9'A 114.9 ?
C11' C10' C15' 118.2(3) ?
C11' C10' C9' 123.6(2) ?
C15' C10' C9' 118.1(3) ?
C10' C11' C12' 120.9(3) ?
C10' C11' H11B 119.6 ?
C12' C11' H11B 119.5 ?
C13' C12' C11' 120.2(3) ?
C13' C12' H12B 119.7 ?
C11' C12' H12B 120.0 ?
C14' C13' C12' 119.6(3) ?
C14' C13' H13B 120.2 ?
C12' C13' H13B 120.2 ?
C13' C14' C15' 120.3(3) ?
C13' C14' H14B 119.8 ?
C15' C14' H14B 120.0 ?
C14' C15' C10' 120.7(3) ?
C14' C15' H15B 119.6 ?
C10' C15' H15B 119.7 ?
O4' C16' N3' 120.5(2) ?
O4' C16' C8' 120.5(2) ?
N3' C16' C8' 118.9(2) ?
N3' C17' C18' 109.6(2) ?
N3' C17' H17C 109.9 ?
C18' C17' H17C 109.7 ?
N3' C17' H17D 109.5 ?
C18' C17' H17D 109.8 ?
H17C C17' H17D 108.2 ?
O5' C18' N4' 122.7(2) ?
O5' C18' C17' 121.8(2) ?
N4' C18' C17' 115.4(2) ?
N4' C19' C20' 112.5(2) ?
N4' C19' C27' 113.4(2) ?
C20' C19' C27' 112.1(2) ?
N4' C19' H19B 106.0 ?
C20' C19' H19B 106.1 ?
C27' C19' H19B 106.1 ?
C21' C20' C19' 110.9(2) ?
C21' C20' H20C 109.5 ?
C19' C20' H20C 109.5 ?
C21' C20' H20D 109.4 ?
C19' C20' H20D 109.4 ?
H20C C20' H20D 108.1 ?
C26' C21' C22' 118.5(3) ?
C26' C21' C20' 121.2(3) ?
C22' C21' C20' 120.1(2) ?
C21' C22' C23' 120.7(3) ?
C21' C22' H22B 119.7 ?
C23' C22' H22B 119.6 ?
C24' C23' C22' 120.3(3) ?
C24' C23' H23B 119.8 ?
C22' C23' H23B 119.9 ?
C23' C24' C25' 119.8(3) ?
C23' C24' H24B 120.3 ?
C25' C24' H24B 120.0 ?
C24' C25' C26' 119.9(3) ?
C24' C25' H25B 120.1 ?
C26' C25' H25B 120.0 ?
C21' C26' C25' 120.7(3) ?
C21' C26' H26B 119.8 ?
C25' C26' H26B 119.5 ?
O6' C27' N5' 124.5(3) ?
O6' C27' C19' 120.4(3) ?
N5' C27' C19' 114.8(2) ?
C29' C28' C33' 120.3(3) ?
C29' C28' N5' 117.2(2) ?
C33' C28' N5' 122.5(3) ?
C30' C29' C28' 120.8(3) ?
C30' C29' H29B 119.7 ?
C28' C29' H29B 119.5 ?
C31' C30' C29' 118.4(3) ?
C31' C30' H30B 120.8 ?
C29' C30' H30B 120.8 ?
C32' C31' C30' 122.0(3) ?
C32' C31' N6' 119.5(3) ?
C30' C31' N6' 118.5(3) ?
C31' C32' C33' 119.6(3) ?
C31' C32' H32B 120.1 ?
C33' C32' H32B 120.2 ?
C32' C33' C28' 118.9(3) ?
C32' C33' H33B 120.4 ?
C28' C33' H33B 120.7 ?

loop_
_geom_bond_atom_site_label_1
_geom_bond_atom_site_label_2
_geom_bond_site_symmetry_2
_geom_bond_distance
_geom_bond_publ_flag
O1 C5 . 1.356(3) ?
O1 C1 . 1.476(4) ?
O2 C5 . 1.218(4) ?
O3 C7 . 1.227(3) ?
O4 C16 . 1.246(3) ?
O5 C18 . 1.224(3) ?
O6 C27 . 1.217(3) ?
O7 N6 . 1.227(4) ?
O8 N6 . 1.217(4) ?
N1 C5 . 1.340(4) ?
N1 C6 . 1.447(3) ?
N1 H1A . .9000 ?
N2 C7 . 1.348(4) ?
N2 C8 . 1.421(3) y
N2 H2D . .9000 ?
N3 C16 . 1.334(4) ?
N3 C17 . 1.456(3) ?
N3 H3D . .9000 ?
N4 C18 . 1.337(3) ?
N4 C19 . 1.454(3) y
N4 H4D . .9000 ?
N5 C27 . 1.364(4) ?
N5 C28 . 1.416(4) ?
N5 H5A . .9000 ?
N6 C31 . 1.470(4) ?
C1 C2 . 1.508(5) ?
C1 C4 . 1.518(4) ?
C1 C3 . 1.524(4) ?
C2 H2A . .9600 ?
C2 H2B . .9600 ?
C2 H2C . .9600 ?
C3 H3A . .9600 ?
C3 H3B . .9599 ?
C3 H3C . .9600 ?
C4 H4A . .9600 ?
C4 H4B . .9600 ?
C4 H4C . .9600 ?
C6 C7 . 1.523(3) ?
C6 H6A . .9600 ?
C6 H6B . .9601 ?
C8 C9 . 1.339(4) y
C8 C16 . 1.489(4) y
C9 C10 . 1.470(4) ?
C9 H9A . .9600 ?
C10 C11 . 1.393(4) ?
C10 C15 . 1.399(4) ?
C11 C12 . 1.387(4) ?
C11 H11A . .9600 ?
C12 C13 . 1.393(4) ?
C12 H12A . .9600 ?
C13 C14 . 1.381(5) ?
C13 H13A . .9600 ?
C14 C15 . 1.390(4) ?
C14 H14A . .9600 ?
C15 H15A . .9601 ?
C17 C18 . 1.521(4) ?
C17 H17A . .9600 ?
C17 H17B . .9600 ?
C19 C20 . 1.529(4) y
C19 C27 . 1.537(4) y
C19 H19A . .9600 ?
C20 C21 . 1.518(4) ?
C20 H20A . .9600 ?
C20 H20B . .9600 ?
C21 C22 . 1.380(4) ?
C21 C26 . 1.393(4) ?
C22 C23 . 1.390(5) ?
C22 H22A . .9599 ?
C23 C24 . 1.375(5) ?
C23 H23A . .9600 ?
C24 C25 . 1.380(5) ?
C24 H24A . .9600 ?
C25 C26 . 1.382(4) ?
C25 H25A . .9599 ?
C26 H26A . .9600 ?
C28 C33 . 1.388(4) ?
C28 C29 . 1.391(4) ?
C29 C30 . 1.382(4) ?
C29 H29A . .9600 ?
C30 C31 . 1.380(5) ?
C30 H30A . .9599 ?
C31 C32 . 1.368(5) ?
C32 C33 . 1.397(5) ?
C32 H32A . .9600 ?
C33 H33A . .9600 ?
O1' C5' . 1.349(3) ?
O1' C1' . 1.477(4) ?
O2' C5' . 1.220(3) ?
O3' C7' . 1.222(3) ?
O4' C16' . 1.246(3) ?
O5' C18' . 1.225(3) ?
O6' C27' . 1.206(3) ?
O7' N6' . 1.221(4) ?
O8' N6' . 1.229(4) ?
N1' C5' . 1.355(4) ?
N1' C6' . 1.448(3) ?
N1' H1'A . .9000 ?
N2' C7' . 1.353(3) ?
N2' C8' . 1.413(3) y
N2' H2'D . .9000 ?
N3' C16' . 1.331(4) ?
N3' C17' . 1.456(3) ?
N3' H3'D . .9000 ?
N4' C18' . 1.343(3) ?
N4' C19' . 1.454(3) y
N4' H4'D . .9000 ?
N5' C27' . 1.370(4) ?
N5' C28' . 1.410(4) ?
N5' H5'A . .9000 ?
N6' C31' . 1.466(4) ?
C1' C2' . 1.509(5) ?
C1' C4' . 1.520(4) ?
C1' C3' . 1.519(4) ?
C2' H2'A . .9600 ?
C2' H2'B . .9599 ?
C2' H2'C . .9600 ?
C3' H3'A . .9600 ?
C3' H3'B . .9600 ?
C3' H3'C . .9600 ?
C4' H4'A . .9600 ?
C4' H4'B . .9600 ?
C4' H4'C . .9600 ?
C6' C7' . 1.530(4) ?
C6' H6'A . .9600 ?
C6' H6'B . .9600 ?
C8' C9' . 1.339(4) y
C8' C16' . 1.488(4) y
C9' C10' . 1.463(4) ?
C9' H9'A . .9600 ?
C10' C11' . 1.390(4) ?
C10' C15' . 1.398(4) ?
C11' C12' . 1.390(4) ?
C11' H11B . .9600 ?
C12' C13' . 1.385(5) ?
C12' H12B . .9600 ?
C13' C14' . 1.379(5) ?
C13' H13B . .9600 ?
C14' C15' . 1.391(4) ?
C14' H14B . .9600 ?
C15' H15B . .9600 ?
C17' C18' . 1.522(4) ?
C17' H17C . .9600 ?
C17' H17D . .9600 ?
C19' C20' . 1.531(4) y
C19' C27' . 1.543(4) y
C19' H19B . .9600 ?
C20' C21' . 1.517(4) ?
C20' H20C . .9600 ?
C20' H20D . .9600 ?
C21' C26' . 1.386(4) ?
C21' C22' . 1.388(4) ?
C22' C23' . 1.392(4) ?
C22' H22B . .9600 ?
C23' C24' . 1.373(5) ?
C23' H23B . .9600 ?
C24' C25' . 1.383(5) ?
C24' H24B . .9600 ?
C25' C26' . 1.396(4) ?
C25' H25B . .9600 ?
C26' H26B . .9600 ?
C28' C29' . 1.391(4) ?
C28' C33' . 1.393(4) ?
C29' C30' . 1.382(4) ?
C29' H29B . .9600 ?
C30' C31' . 1.380(5) ?
C30' H30B . .9601 ?
C31' C32' . 1.380(5) ?
C32' C33' . 1.393(4) ?
C32' H32B . .9600 ?
C33' H33B . .9599 ?

loop_
_geom_hbond_atom_site_label_D
_geom_hbond_atom_site_label_H
_geom_hbond_atom_site_label_A
_geom_hbond_site_symmetry_A
_geom_hbond_distance_DH
_geom_hbond_distance_HA
_geom_hbond_distance_DA
_geom_hbond_angle_DHA
N1 H1A O3' 1_556 .90 2.06 2.898(3) 154.4
N2 H2D O5' 1_546 .90 2.04 2.879(3) 155.5
N3 H3D O2 . .90 2.27 3.053(3) 145.2
N4 H4D O4' 1_646 .90 2.06 2.917(3) 159.5
N5 H5A O4 . .90 2.09 2.917(3) 152.8
N5 H5A N4 . .90 2.26 2.724(3) 111.6
N1' H1'A O3 1_554 .90 2.16 2.965(3) 149.2
N2' H2'D O5 1_564 .90 1.83 2.693(3) 158.9
N3' H3'D O2' . .90 2.46 3.215(3) 141.1
N4' H4'D O4 1_464 .90 2.05 2.873(3) 151.3
N5' H5'A O4' . .90 2.13 2.964(3) 153.2
N5' H5'A N4' . .90 2.28 2.737(3) 111.2

loop_
_geom_torsion_atom_site_label_1
_geom_torsion_atom_site_label_2
_geom_torsion_atom_site_label_3
_geom_torsion_atom_site_label_4
_geom_torsion
C5 O1 C1 C2 69.0(3)
C5 O1 C1 C4 -57.4(4)
C5 O1 C1 C3 -174.5(3)
C6 N1 C5 O2 10.3(4)
C6 N1 C5 O1 -169.8(2)
C1 O1 C5 O2 .8(4)
C1 O1 C5 N1 -179.1(2)
C5 N1 C6 C7 53.9(3)
C8 N2 C7 O3 -1.3(4)
C8 N2 C7 C6 177.4(2)
N1 C6 C7 O3 35.0(4)
N1 C6 C7 N2 -143.8(2)
C7 N2 C8 C9 126.8(3)
C7 N2 C8 C16 -59.3(3)
N2 C8 C9 C10 -7.6(5)
C16 C8 C9 C10 178.5(2)
C8 C9 C10 C11 -27.8(5)
C8 C9 C10 C15 155.1(3)
C15 C10 C11 C12 .8(4)
C9 C10 C11 C12 -176.3(3)
C10 C11 C12 C13 -2.0(5)
C11 C12 C13 C14 1.0(5)
C12 C13 C14 C15 1.3(5)
C13 C14 C15 C10 -2.5(5)
C11 C10 C15 C14 1.5(4)
C9 C10 C15 C14 178.7(3)
C17 N3 C16 O4 -.9(4)
C17 N3 C16 C8 -178.0(2)
C9 C8 C16 O4 -22.0(4)
N2 C8 C16 O4 163.7(2)
C9 C8 C16 N3 155.2(3)
N2 C8 C16 N3 -19.2(3)
C16 N3 C17 C18 55.1(3)
C19 N4 C18 O5 2.8(4)
C19 N4 C18 C17 -175.9(2)
N3 C17 C18 O5 46.3(3)
N3 C17 C18 N4 -135.0(2)
C18 N4 C19 C20 141.4(2)
C18 N4 C19 C27 -91.3(3)
N4 C19 C20 C21 -47.5(3)
C27 C19 C20 C21 -175.2(2)
C19 C20 C21 C22 -35.2(4)
C19 C20 C21 C26 142.3(3)
C26 C21 C22 C23 -1.8(5)
C20 C21 C22 C23 175.7(3)
C21 C22 C23 C24 -.1(6)
C22 C23 C24 C25 1.9(6)
C23 C24 C25 C26 -1.8(5)
C24 C25 C26 C21 -.2(5)
C22 C21 C26 C25 2.0(5)
C20 C21 C26 C25 -175.6(3)
C28 N5 C27 O6 -9.2(5)
C28 N5 C27 C19 168.2(2)
N4 C19 C27 O6 -165.7(2)
C20 C19 C27 O6 -39.1(3)
N4 C19 C27 N5 16.8(3)
C20 C19 C27 N5 143.4(2)
C27 N5 C28 C33 -23.1(4)
C27 N5 C28 C29 160.2(3)
C33 C28 C29 C30 -.2(4)
N5 C28 C29 C30 176.6(3)
C28 C29 C30 C31 -.3(4)
C29 C30 C31 C32 1.3(5)
C29 C30 C31 N6 -178.6(3)
O8 N6 C31 C32 2.4(5)
O7 N6 C31 C32 -177.5(4)
O8 N6 C31 C30 -177.7(4)
O7 N6 C31 C30 2.4(5)
C30 C31 C32 C33 -1.7(5)
N6 C31 C32 C33 178.2(3)
C29 C28 C33 C32 -.1(5)
N5 C28 C33 C32 -176.8(3)
C31 C32 C33 C28 1.0(5)
C5' O1' C1' C2' -70.8(3)
C5' O1' C1' C4' 171.3(3)
C5' O1' C1' C3' 54.4(4)
C1' O1' C5' O2' 3.2(4)
C1' O1' C5' N1' -176.1(2)
C6' N1' C5' O2' -15.4(4)
C6' N1' C5' O1' 164.0(2)
C5' N1' C6' C7' -52.7(3)
C8' N2' C7' O3' .7(4)
C8' N2' C7' C6' -178.3(2)
N1' C6' C7' O3' -29.7(4)
N1' C6' C7' N2' 149.3(2)
C7' N2' C8' C9' -137.9(3)
C7' N2' C8' C16' 49.9(3)
N2' C8' C9' C10' 9.2(5)
C16' C8' C9' C10' -178.6(3)
C8' C9' C10' C11' 29.5(5)
C8' C9' C10' C15' -154.2(3)
C15' C10' C11' C12' -1.0(4)
C9' C10' C11' C12' 175.3(3)
C10' C11' C12' C13' 1.8(5)
C11' C12' C13' C14' -.2(5)
C12' C13' C14' C15' -2.1(5)
C13' C14' C15' C10' 2.8(5)
C11' C10' C15' C14' -1.2(4)
C9' C10' C15' C14' -177.8(3)
C17' N3' C16' O4' .6(4)
C17' N3' C16' C8' 175.6(2)
C9' C8' C16' O4' 31.3(4)
N2' C8' C16' O4' -156.0(2)
C9' C8' C16' N3' -143.7(3)
N2' C8' C16' N3' 29.0(3)
C16' N3' C17' C18' -55.5(3)
C19' N4' C18' O5' -6.1(4)
C19' N4' C18' C17' 173.9(2)
N3' C17' C18' O5' -49.9(3)
N3' C17' C18' N4' 130.1(2)
C18' N4' C19' C20' -67.0(3)
C18' N4' C19' C27' 61.4(3)
N4' C19' C20' C21' -53.9(3)
C27' C19' C20' C21' 177.0(2)
C19' C20' C21' C26' -89.0(3)
C19' C20' C21' C22' 87.0(3)
C26' C21' C22' C23' 1.5(5)
C20' C21' C22' C23' -174.6(3)
C21' C22' C23' C24' -1.1(5)
C22' C23' C24' C25' -.4(5)
C23' C24' C25' C26' 1.3(5)
C22' C21' C26' C25' -.6(5)
C20' C21' C26' C25' 175.5(3)
C24' C25' C26' C21' -.8(5)
C28' N5' C27' O6' .1(5)
C28' N5' C27' C19' 175.0(2)
N4' C19' C27' O6' -164.2(3)
C20' C19' C27' O6' -35.5(3)
N4' C19' C27' N5' 20.7(3)
C20' C19' C27' N5' 149.3(2)
C27' N5' C28' C29' -157.5(3)
C27' N5' C28' C33' 23.2(4)
C33' C28' C29' C30' -.4(4)
N5' C28' C29' C30' -179.7(3)
C28' C29' C30' C31' -.2(4)
C29' C30' C31' C32' .7(5)
C29' C30' C31' N6' 180.0(3)
O7' N6' C31' C32' 176.2(3)
O8' N6' C31' C32' -3.2(5)
O7' N6' C31' C30' -3.1(5)
O8' N6' C31' C30' 177.5(3)
C30' C31' C32' C33' -.5(5)
N6' C31' C32' C33' -179.8(3)
C31' C32' C33' C28' -.2(5)
C29' C28' C33' C32' .6(4)
N5' C28' C33' C32' 179.9(3)

loop_
_cod_related_entry_id
_cod_related_entry_database
_cod_related_entry_code
1 ChemSpider 9860773
